data_7035907
loop_
_publ_author_name
'Yuan, Jian'
'Bourgeois, Cheryl J.'
'Rheingold, Arnold L.'
'Hughes, Russell P.'

_publ_section_title
;
 Synthesis, structure, and reactivity of iridium perfluorocarbene
 complexes: regio- and stereo-specific addition of HCl across a metal
 carbon double bond.
;
_journal_issue 45
_journal_name_full 'Dalton transactions (Cambridge, England : 2003)'
_journal_page_first 19528
_journal_page_last 19542
_journal_paper_doi 10.1039/c5dt02275d
_journal_volume 44
_journal_year 2015
_chemical_formula_sum 'C13 H15 F4 Ir O'
_chemical_formula_weight 455.45
_chemical_name_systematic
; 
 ? 
;
_space_group_IT_number 2
_symmetry_cell_setting triclinic
_symmetry_space_group_name_Hall '-P 1'
_symmetry_space_group_name_H-M 'P -1'
_atom_sites_solution_hydrogens geom
_atom_sites_solution_primary direct
_atom_sites_solution_secondary difmap
_audit_creation_method SHELXL-97
_audit_update_record
;
2015-06-13 deposited with the CCDC.
2015-07-20 downloaded from the CCDC.
;
_cell_angle_alpha 103.242(3)
_cell_angle_beta 97.509(3)
_cell_angle_gamma 95.759(3)
_cell_formula_units_Z 4
_cell_length_a 8.418(2)
_cell_length_b 12.121(3)
_cell_length_c 14.427(4)
_cell_measurement_reflns_used 4630
_cell_measurement_temperature 100(2)
_cell_measurement_theta_max 28.15
_cell_measurement_theta_min 2.46
_cell_volume 1407.6(6)
_computing_cell_refinement 'Bruker SMART'
_computing_data_collection 'Bruker SMART'
_computing_data_reduction 'Bruker SAINT'
_computing_molecular_graphics 'Bruker SHELXTL'
_computing_publication_material 'Bruker SHELXTL'
_computing_structure_refinement 'SHELXL-97 (Sheldrick, 1997)'
_computing_structure_solution 'SHELXS-97 (Sheldrick, 1990)'
_diffrn_ambient_temperature 100(2)
_diffrn_measured_fraction_theta_full 0.983
_diffrn_measured_fraction_theta_max 0.979
_diffrn_measurement_device_type 'CCD area detector'
_diffrn_measurement_method 'phi and omega scans'
_diffrn_radiation_monochromator graphite
_diffrn_radiation_source 'fine-focus sealed tube'
_diffrn_radiation_type MoK\a
_diffrn_radiation_wavelength 0.71073
_diffrn_reflns_av_R_equivalents 0.0324
_diffrn_reflns_av_sigmaI/netI 0.0539
_diffrn_reflns_limit_h_max 10
_diffrn_reflns_limit_h_min -10
_diffrn_reflns_limit_k_max 14
_diffrn_reflns_limit_k_min -14
_diffrn_reflns_limit_l_max 17
_diffrn_reflns_limit_l_min -17
_diffrn_reflns_number 10817
_diffrn_reflns_theta_full 25.00
_diffrn_reflns_theta_max 26.00
_diffrn_reflns_theta_min 1.47
_exptl_absorpt_coefficient_mu 9.519
_exptl_absorpt_correction_T_max 0.5555
_exptl_absorpt_correction_T_min 0.1624
_exptl_absorpt_correction_type multi-scan
_exptl_absorpt_process_details sadabs
_exptl_crystal_colour yellow
_exptl_crystal_density_diffrn 2.149
_exptl_crystal_density_method 'not measured'
_exptl_crystal_description plate
_exptl_crystal_F_000 856
_exptl_crystal_size_max 0.30
_exptl_crystal_size_mid 0.30
_exptl_crystal_size_min 0.07
_refine_diff_density_max 4.327
_refine_diff_density_min -1.523
_refine_diff_density_rms 0.217
_refine_ls_extinction_method none
_refine_ls_goodness_of_fit_ref 1.033
_refine_ls_hydrogen_treatment constr
_refine_ls_matrix_type full
_refine_ls_number_parameters 353
_refine_ls_number_reflns 5418
_refine_ls_number_restraints 0
_refine_ls_restrained_S_all 1.033
_refine_ls_R_factor_all 0.0707
_refine_ls_R_factor_gt 0.0452
_refine_ls_shift/su_max 0.033
_refine_ls_shift/su_mean 0.002
_refine_ls_structure_factor_coef Fsqd
_refine_ls_weighting_details 'calc w=1/[\s^2^(Fo^2^)+(0.0600P)^2^+0.7000P] where P=(Fo^2^+2Fc^2^)/3'
_refine_ls_weighting_scheme calc
_refine_ls_wR_factor_gt 0.1020
_refine_ls_wR_factor_ref 0.1150
_reflns_number_gt 3814
_reflns_number_total 5418
_reflns_threshold_expression >2sigma(I)
_cod_data_source_file c5dt02275d2.cif
_cod_data_source_block rph396
_cod_depositor_comments
;
The following automatic conversions were performed:

'_symmetry_cell_setting' value 'Triclinic' changed to 'triclinic'
according to
/usr/data/users/saulius/crontab/automatic-downloads/rss-feeds/RSC/lib/dictionaries/cif_core.dic
dictionary named 'cif_core.dic' version 2.4.2 from 2011-04-26.

Automatic conversion script
Id: cif_fix_values 3271 2015-04-21 07:52:19Z andrius 

 Adding full bibliography for 7035903--7035909.cif.
;
_cod_original_cell_volume 1407.7(7)
_cod_original_sg_symbol_H-M P-1
_cod_database_code 7035907

loop_
_symmetry_equiv_pos_as_xyz
'x, y, z'
'-x, -y, -z'

loop_
_atom_site_label
_atom_site_type_symbol
_atom_site_fract_x
_atom_site_fract_y
_atom_site_fract_z
_atom_site_U_iso_or_equiv
_atom_site_adp_type
_atom_site_occupancy
_atom_site_symmetry_multiplicity
_atom_site_calc_flag
_atom_site_refinement_flags
Ir1 Ir 1.17939(4) 0.18494(3) 0.23180(3) 0.02504(13) Uani 1 1 d .
Ir1' Ir -0.82501(4) 0.68613(3) 0.22171(3) 0.02301(13) Uani 1 1 d .
F1' F -0.9285(7) 0.7354(5) 0.4054(4) 0.0404(15) Uani 1 1 d .
F1 F 1.3776(7) 0.2308(5) 0.4156(4) 0.0435(16) Uani 1 1 d .
F2' F -1.2279(6) 0.6637(5) 0.2037(4) 0.0414(15) Uani 1 1 d .
F2 F 1.6333(7) 0.1583(6) 0.3522(5) 0.0516(17) Uani 1 1 d .
F3 F 1.5731(7) 0.2028(5) 0.2153(4) 0.0459(16) Uani 1 1 d .
F3' F -1.2143(7) 0.6092(5) 0.3374(5) 0.0466(16) Uani 1 1 d .
F4 F 1.6224(7) 0.3340(5) 0.3495(5) 0.0496(17) Uani 1 1 d .
F4' F -1.2097(7) 0.7869(5) 0.3411(5) 0.0490(17) Uani 1 1 d .
O1 O 1.3235(9) 0.1667(7) 0.0503(5) 0.047(2) Uani 1 1 d .
O1' O -1.0616(9) 0.6239(7) 0.0376(5) 0.046(2) Uani 1 1 d .
C1 C 0.9961(11) 0.2547(9) 0.3213(7) 0.029(2) Uani 1 1 d .
C1' C -0.6000(10) 0.6538(8) 0.3071(7) 0.026(2) Uani 1 1 d .
C2' C -0.5904(11) 0.7750(8) 0.3112(7) 0.028(2) Uani 1 1 d .
C2 C 0.9954(11) 0.1335(9) 0.3178(7) 0.030(2) Uani 1 1 d .
C3 C 0.9459(11) 0.0706(8) 0.2177(7) 0.027(2) Uani 1 1 d .
C3' C -0.5906(10) 0.7894(8) 0.2154(7) 0.027(2) Uani 1 1 d .
C4 C 0.9163(11) 0.1528(8) 0.1601(7) 0.028(2) Uani 1 1 d .
C4' C -0.5990(11) 0.6777(8) 0.1521(7) 0.026(2) Uani 1 1 d .
C5 C 0.9510(10) 0.2649(7) 0.2242(7) 0.024(2) Uani 1 1 d .
C5' C -0.6067(10) 0.5957(7) 0.2092(6) 0.022(2) Uani 1 1 d .
C6' C -0.5964(12) 0.6025(9) 0.3908(7) 0.033(2) Uani 1 1 d .
H6'A H -0.4839 0.6034 0.4193 0.049 Uiso 1 1 calc R
H6'B H -0.6502 0.5234 0.3697 0.049 Uiso 1 1 calc R
H6'C H -0.6527 0.6468 0.4390 0.049 Uiso 1 1 calc R
C6 C 1.0318(12) 0.3505(9) 0.4096(7) 0.038(3) Uani 1 1 d .
H6A H 0.9338 0.3592 0.4391 0.058 Uiso 1 1 calc R
H6B H 1.0680 0.4215 0.3924 0.058 Uiso 1 1 calc R
H6C H 1.1170 0.3339 0.4556 0.058 Uiso 1 1 calc R
C7' C -0.5727(12) 0.8700(9) 0.4008(7) 0.038(3) Uani 1 1 d .
H7'A H -0.4576 0.8962 0.4251 0.057 Uiso 1 1 calc R
H7'B H -0.6233 0.8421 0.4500 0.057 Uiso 1 1 calc R
H7'C H -0.6254 0.9337 0.3858 0.057 Uiso 1 1 calc R
C7 C 1.0236(12) 0.0815(9) 0.4008(7) 0.037(3) Uani 1 1 d .
H7A H 0.9217 0.0682 0.4250 0.056 Uiso 1 1 calc R
H7B H 1.1028 0.1332 0.4521 0.056 Uiso 1 1 calc R
H7C H 1.0650 0.0085 0.3803 0.056 Uiso 1 1 calc R
C8 C 0.9149(11) -0.0565(7) 0.1812(8) 0.031(2) Uani 1 1 d .
H8A H 0.8172 -0.0862 0.2027 0.047 Uiso 1 1 calc R
H8B H 1.0074 -0.0901 0.2064 0.047 Uiso 1 1 calc R
H8C H 0.9000 -0.0767 0.1106 0.047 Uiso 1 1 calc R
C8' C -0.5700(12) 0.9018(8) 0.1862(8) 0.039(3) Uani 1 1 d .
H8'A H -0.4590 0.9398 0.2096 0.059 Uiso 1 1 calc R
H8'B H -0.6457 0.9511 0.2144 0.059 Uiso 1 1 calc R
H8'C H -0.5922 0.8872 0.1158 0.059 Uiso 1 1 calc R
C9' C -0.5897(11) 0.6520(8) 0.0464(6) 0.029(2) Uani 1 1 d .
H9'A H -0.4765 0.6510 0.0371 0.043 Uiso 1 1 calc R
H9'B H -0.6345 0.7110 0.0187 0.043 Uiso 1 1 calc R
H9'C H -0.6519 0.5772 0.0142 0.043 Uiso 1 1 calc R
C9 C 0.8528(12) 0.1241(8) 0.0558(7) 0.033(2) Uani 1 1 d .
H9A H 0.7344 0.1124 0.0462 0.049 Uiso 1 1 calc R
H9B H 0.8919 0.0540 0.0238 0.049 Uiso 1 1 calc R
H9C H 0.8901 0.1870 0.0282 0.049 Uiso 1 1 calc R
C10' C -0.6041(11) 0.4693(7) 0.1728(7) 0.027(2) Uani 1 1 d .
H10A H -0.4919 0.4540 0.1729 0.040 Uiso 1 1 calc R
H10B H -0.6639 0.4432 0.1070 0.040 Uiso 1 1 calc R
H10C H -0.6547 0.4283 0.2149 0.040 Uiso 1 1 calc R
C10 C 0.9240(12) 0.3751(8) 0.1973(7) 0.034(2) Uani 1 1 d .
H10D H 0.8174 0.3943 0.2101 0.051 Uiso 1 1 calc R
H10E H 0.9295 0.3664 0.1286 0.051 Uiso 1 1 calc R
H10F H 1.0078 0.4365 0.2356 0.051 Uiso 1 1 calc R
C11 C 1.2746(11) 0.1757(8) 0.1228(8) 0.032(2) Uani 1 1 d .
C11' C -0.9783(11) 0.6462(8) 0.1103(7) 0.028(2) Uani 1 1 d .
C12' C -0.9736(12) 0.7050(8) 0.3061(7) 0.031(2) Uani 1 1 d .
C12 C 1.3752(12) 0.2123(9) 0.3172(8) 0.033(2) Uani 1 1 d .
C13' C -1.1582(12) 0.6913(9) 0.2954(8) 0.036(3) Uani 1 1 d .
C13 C 1.5506(13) 0.2253(10) 0.3081(8) 0.040(3) Uani 1 1 d .

loop_
_atom_site_aniso_label
_atom_site_aniso_U_11
_atom_site_aniso_U_22
_atom_site_aniso_U_33
_atom_site_aniso_U_23
_atom_site_aniso_U_13
_atom_site_aniso_U_12
Ir1 0.0169(2) 0.0238(2) 0.0348(3) 0.00648(17) 0.00485(17) 0.00503(17)
Ir1' 0.0158(2) 0.0229(2) 0.0324(2) 0.00667(17) 0.00884(16) 0.00583(16)
F1' 0.034(4) 0.062(4) 0.028(3) 0.006(3) 0.017(3) 0.018(3)
F1 0.029(3) 0.071(5) 0.032(3) 0.014(3) 0.002(3) 0.008(3)
F2' 0.014(3) 0.063(4) 0.047(4) 0.013(3) 0.006(3) 0.004(3)
F2 0.029(4) 0.062(4) 0.069(5) 0.027(4) 0.005(3) 0.015(3)
F3 0.023(3) 0.067(4) 0.046(4) 0.008(3) 0.010(3) 0.007(3)
F3' 0.038(4) 0.045(4) 0.066(4) 0.022(3) 0.027(3) 0.001(3)
F4 0.031(4) 0.040(4) 0.069(5) 0.006(3) -0.004(3) -0.004(3)
F4' 0.031(4) 0.052(4) 0.070(4) 0.008(3) 0.025(3) 0.021(3)
O1 0.041(5) 0.054(5) 0.047(5) 0.005(4) 0.025(4) 0.004(4)
O1' 0.027(4) 0.069(6) 0.042(5) 0.010(4) 0.005(4) 0.011(4)
C1 0.016(5) 0.043(6) 0.034(6) 0.015(5) 0.010(4) 0.013(4)
C1' 0.011(4) 0.039(6) 0.032(5) 0.014(4) 0.004(4) 0.012(4)
C2' 0.022(5) 0.029(6) 0.034(6) 0.003(4) 0.009(4) 0.009(4)
C2 0.019(5) 0.037(6) 0.041(6) 0.018(5) 0.014(4) 0.008(4)
C3 0.018(5) 0.028(5) 0.040(6) 0.016(4) 0.015(4) 0.007(4)
C3' 0.013(5) 0.025(5) 0.046(6) 0.012(4) 0.010(4) 0.007(4)
C4 0.018(5) 0.031(6) 0.035(6) 0.001(4) 0.011(4) 0.008(4)
C4' 0.014(5) 0.034(6) 0.036(6) 0.013(4) 0.011(4) 0.013(4)
C5 0.014(5) 0.017(5) 0.042(6) 0.006(4) 0.009(4) 0.001(4)
C5' 0.015(5) 0.022(5) 0.034(5) 0.010(4) 0.008(4) 0.009(4)
C6' 0.027(6) 0.039(6) 0.035(6) 0.010(5) 0.009(4) 0.005(5)
C6 0.026(6) 0.041(7) 0.050(7) 0.006(5) 0.016(5) 0.011(5)
C7' 0.026(6) 0.043(7) 0.038(6) -0.004(5) 0.000(5) 0.010(5)
C7 0.032(6) 0.049(7) 0.036(6) 0.023(5) 0.007(5) 0.007(5)
C8 0.018(5) 0.012(5) 0.066(7) 0.013(5) 0.010(5) 0.004(4)
C8' 0.027(6) 0.032(6) 0.063(8) 0.016(5) 0.011(5) 0.004(5)
C9' 0.021(5) 0.039(6) 0.032(5) 0.010(4) 0.013(4) 0.011(4)
C9 0.026(6) 0.025(5) 0.047(6) 0.007(5) 0.004(5) 0.007(4)
C10' 0.028(5) 0.023(5) 0.032(5) 0.005(4) 0.009(4) 0.012(4)
C10 0.037(6) 0.023(5) 0.045(6) 0.010(5) 0.012(5) 0.010(5)
C11 0.015(5) 0.026(6) 0.050(7) 0.001(5) 0.004(5) -0.003(4)
C11' 0.019(5) 0.030(6) 0.036(6) 0.006(4) 0.009(5) -0.002(4)
C12' 0.022(5) 0.028(6) 0.046(6) 0.007(5) 0.016(5) 0.012(4)
C12 0.026(6) 0.025(6) 0.050(7) 0.010(5) 0.013(5) 0.006(4)
C13' 0.026(6) 0.038(6) 0.049(7) 0.011(5) 0.016(5) 0.009(5)
C13 0.025(6) 0.044(7) 0.047(7) 0.006(5) 0.000(5) 0.008(5)

loop_
_atom_type_symbol
_atom_type_description
_atom_type_scat_dispersion_real
_atom_type_scat_dispersion_imag
_atom_type_scat_source
C C 0.0033 0.0016 'International Tables Vol C Tables 4.2.6.8 and 6.1.1.4'
H H 0.0000 0.0000 'International Tables Vol C Tables 4.2.6.8 and 6.1.1.4'
O O 0.0106 0.0060 'International Tables Vol C Tables 4.2.6.8 and 6.1.1.4'
F F 0.0171 0.0103 'International Tables Vol C Tables 4.2.6.8 and 6.1.1.4'
Ir Ir -1.4442 7.9887 'International Tables Vol C Tables 4.2.6.8 and 6.1.1.4'

loop_
_geom_angle_atom_site_label_1
_geom_angle_atom_site_label_2
_geom_angle_atom_site_label_3
_geom_angle
C11 Ir1 C12 95.0(4)
C11 Ir1 C2 155.0(4)
C12 Ir1 C2 104.0(4)
C11 Ir1 C5 113.0(4)
C12 Ir1 C5 135.8(4)
C2 Ir1 C5 63.0(3)
C11 Ir1 C3 117.3(4)
C12 Ir1 C3 133.3(4)
C2 Ir1 C3 37.9(3)
C5 Ir1 C3 62.6(3)
C11 Ir1 C1 149.4(4)
C12 Ir1 C1 105.5(4)
C2 Ir1 C1 38.0(3)
C5 Ir1 C1 37.4(3)
C3 Ir1 C1 63.0(4)
C11 Ir1 C4 98.4(4)
C12 Ir1 C4 166.6(4)
C2 Ir1 C4 63.0(3)
C5 Ir1 C4 37.1(3)
C3 Ir1 C4 37.6(3)
C1 Ir1 C4 62.5(3)
C12' Ir1' C11' 95.4(4)
C12' Ir1' C2' 104.5(4)
C11' Ir1' C2' 154.0(4)
C12' Ir1' C5' 135.5(4)
C11' Ir1' C5' 113.7(4)
C2' Ir1' C5' 62.1(3)
C12' Ir1' C1' 105.5(4)
C11' Ir1' C1' 149.6(4)
C2' Ir1' C1' 37.8(3)
C5' Ir1' C1' 36.9(3)
C12' Ir1' C3' 133.2(4)
C11' Ir1' C3' 116.9(4)
C2' Ir1' C3' 37.2(3)
C5' Ir1' C3' 62.2(3)
C1' Ir1' C3' 62.7(3)
C12' Ir1' C4' 166.0(4)
C11' Ir1' C4' 98.6(4)
C2' Ir1' C4' 61.9(3)
C5' Ir1' C4' 37.0(3)
C1' Ir1' C4' 62.0(3)
C3' Ir1' C4' 37.2(3)
C5 C1 C2 107.7(9)
C5 C1 C6 126.1(9)
C2 C1 C6 126.2(9)
C5 C1 Ir1 71.0(5)
C2 C1 Ir1 70.5(5)
C6 C1 Ir1 125.4(7)
C5' C1' C2' 107.2(8)
C5' C1' C6' 127.0(9)
C2' C1' C6' 125.7(9)
C5' C1' Ir1' 71.5(5)
C2' C1' Ir1' 70.9(5)
C6' C1' Ir1' 124.8(6)
C3' C2' C1' 108.3(8)
C3' C2' C7' 125.5(9)
C1' C2' C7' 126.1(9)
C3' C2' Ir1' 72.0(5)
C1' C2' Ir1' 71.3(5)
C7' C2' Ir1' 125.4(7)
C3 C2 C1 107.5(8)
C3 C2 C7 125.3(9)
C1 C2 C7 127.0(9)
C3 C2 Ir1 71.6(5)
C1 C2 Ir1 71.5(5)
C7 C2 Ir1 126.8(7)
C2 C3 C4 108.1(8)
C2 C3 C8 126.1(8)
C4 C3 C8 125.5(9)
C2 C3 Ir1 70.6(5)
C4 C3 Ir1 72.2(5)
C8 C3 Ir1 127.3(6)
C2' C3' C4' 107.5(8)
C2' C3' C8' 126.7(9)
C4' C3' C8' 125.6(9)
C2' C3' Ir1' 70.7(5)
C4' C3' Ir1' 71.9(5)
C8' C3' Ir1' 127.0(6)
C5 C4 C3 107.5(8)
C5 C4 C9 126.8(9)
C3 C4 C9 125.6(9)
C5 C4 Ir1 70.2(5)
C3 C4 Ir1 70.2(5)
C9 C4 Ir1 127.7(7)
C5' C4' C3' 107.8(8)
C5' C4' C9' 125.9(9)
C3' C4' C9' 126.2(8)
C5' C4' Ir1' 70.5(5)
C3' C4' Ir1' 71.0(5)
C9' C4' Ir1' 127.3(6)
C1 C5 C4 109.3(8)
C1 C5 C10 124.5(9)
C4 C5 C10 125.8(9)
C1 C5 Ir1 71.5(5)
C4 C5 Ir1 72.7(5)
C10 C5 Ir1 127.9(6)
C1' C5' C4' 109.1(8)
C1' C5' C10' 125.3(8)
C4' C5' C10' 125.3(8)
C1' C5' Ir1' 71.6(5)
C4' C5' Ir1' 72.5(5)
C10' C5' Ir1' 127.1(6)
O1 C11 Ir1 175.0(9)
O1' C11' Ir1' 173.9(9)
F1' C12' C13' 102.1(8)
F1' C12' Ir1' 122.7(7)
C13' C12' Ir1' 135.2(8)
F1 C12 C13 103.2(8)
F1 C12 Ir1 121.1(7)
C13 C12 Ir1 135.7(8)
F2' C13' F4' 108.8(8)
F2' C13' F3' 108.1(9)
F4' C13' F3' 105.2(8)
F2' C13' C12' 112.2(8)
F4' C13' C12' 111.3(9)
F3' C13' C12' 111.1(8)
F2 C13 F3 108.4(9)
F2 C13 F4 105.9(8)
F3 C13 F4 106.5(9)
F2 C13 C12 112.6(9)
F3 C13 C12 111.9(9)
F4 C13 C12 111.1(9)

loop_
_geom_bond_atom_site_label_1
_geom_bond_atom_site_label_2
_geom_bond_distance
Ir1 C11 1.843(11)
Ir1 C12 1.875(10)
Ir1 C2 2.233(9)
Ir1 C5 2.240(9)
Ir1 C3 2.246(9)
Ir1 C1 2.246(9)
Ir1 C4 2.273(9)
Ir1' C12' 1.852(10)
Ir1' C11' 1.860(10)
Ir1' C2' 2.235(10)
Ir1' C5' 2.239(8)
Ir1' C1' 2.240(8)
Ir1' C3' 2.252(9)
Ir1' C4' 2.265(9)
F1' C12' 1.385(11)
F1 C12 1.383(12)
F2' C13' 1.328(12)
F2 C13 1.335(11)
F3 C13 1.347(12)
F3' C13' 1.355(11)
F4 C13 1.358(12)
F4' C13' 1.338(11)
O1 C11 1.159(12)
O1' C11' 1.142(11)
C1 C5 1.439(13)
C1 C2 1.458(13)
C1 C6 1.488(13)
C1' C5' 1.417(13)
C1' C2' 1.450(13)
C1' C6' 1.478(12)
C2' C3' 1.433(13)
C2' C7' 1.501(12)
C2 C3 1.453(13)
C2 C7 1.481(12)
C3 C4 1.456(12)
C3 C8 1.494(12)
C3' C4' 1.439(13)
C3' C8' 1.515(13)
C4 C5 1.435(12)
C4 C9 1.479(13)
C4' C5' 1.430(12)
C4' C9' 1.500(12)
C5 C10 1.505(12)
C5' C10' 1.506(12)
C12' C13' 1.529(14)
C12 C13 1.495(14)
